data_7122195
loop_
_publ_author_name
'Zou, Dan-Hong'
'Cui, Li-Na'
'Liu, Pei-Yi'
'Yang, Shen'
'Zhu, Qin-Yu'
'Dai, Jie'

_publ_section_title
;
 Triphenylamine derived titanium oxo clusters: an approach to effective
 organic-inorganic hybrid dyes for photoactive electrodes.
;
_journal_issue 71
_journal_name_full 'Chemical communications (Cambridge, England)'
_journal_page_first 9933
_journal_page_last 9936
_journal_paper_doi 10.1039/c8cc05441j
_journal_volume 54
_journal_year 2018
_chemical_formula_sum 'C96 H122 N2 O30 Ti6'
_chemical_formula_weight 2071.30
_space_group_crystal_system monoclinic
_space_group_IT_number 14
_space_group_name_Hall '-P 2ybc'
_space_group_name_H-M_alt 'P 1 21/c 1'
_symmetry_space_group_name_Hall '-P 2ybc'
_symmetry_space_group_name_H-M 'P 1 21/c 1'
_atom_sites_solution_hydrogens geom
_audit_creation_method SHELXL-2016/6
_audit_update_record
;
2018-07-03 deposited with the CCDC.
2018-08-10 downloaded from the CCDC.
;
_cell_angle_alpha 90
_cell_angle_beta 95.892(4)
_cell_angle_gamma 90
_cell_formula_units_Z 2
_cell_length_a 15.5612(11)
_cell_length_b 15.6396(11)
_cell_length_c 21.2233(15)
_cell_measurement_reflns_used 9871
_cell_measurement_temperature 120(2)
_cell_measurement_theta_max 25.3
_cell_measurement_theta_min 2.3
_cell_volume 5137.8(6)
_computing_structure_refinement 'SHELXL-2016/6 (Sheldrick, 2016)'
_computing_structure_solution 'SHELXT 2014/5 (Sheldrick, 2014)'
_diffrn_ambient_temperature 120(2)
_diffrn_measured_fraction_theta_full 0.999
_diffrn_measured_fraction_theta_max 0.987
_diffrn_measurement_device_type 'Bruker APEX-II CCD'
_diffrn_radiation_type MoK\a
_diffrn_radiation_wavelength 0.71073
_diffrn_reflns_av_R_equivalents 0.1244
_diffrn_reflns_av_unetI/netI 0.0894
_diffrn_reflns_Laue_measured_fraction_full 0.999
_diffrn_reflns_Laue_measured_fraction_max 0.987
_diffrn_reflns_limit_h_max 20
_diffrn_reflns_limit_h_min -19
_diffrn_reflns_limit_k_max 20
_diffrn_reflns_limit_k_min -19
_diffrn_reflns_limit_l_max 27
_diffrn_reflns_limit_l_min -26
_diffrn_reflns_number 64886
_diffrn_reflns_point_group_measured_fraction_full 0.999
_diffrn_reflns_point_group_measured_fraction_max 0.987
_diffrn_reflns_theta_full 25.242
_diffrn_reflns_theta_max 27.556
_diffrn_reflns_theta_min 2.328
_exptl_absorpt_coefficient_mu 0.517
_exptl_absorpt_correction_T_max 1.000
_exptl_absorpt_correction_T_min 0.421
_exptl_absorpt_correction_type multi-scan
_exptl_crystal_colour yellow
_exptl_crystal_density_diffrn 1.271
_exptl_crystal_description block
_exptl_crystal_F_000 1960
_exptl_crystal_size_max 0.300
_exptl_crystal_size_mid 0.200
_exptl_crystal_size_min 0.150
_refine_diff_density_max 0.671
_refine_diff_density_min -0.531
_refine_diff_density_rms 0.087
_refine_ls_extinction_method none
_refine_ls_goodness_of_fit_ref 1.035
_refine_ls_hydrogen_treatment constr
_refine_ls_matrix_type full
_refine_ls_number_parameters 632
_refine_ls_number_reflns 11723
_refine_ls_number_restraints 24
_refine_ls_restrained_S_all 1.038
_refine_ls_R_factor_all 0.1364
_refine_ls_R_factor_gt 0.0732
_refine_ls_shift/su_max 0.000
_refine_ls_shift/su_mean 0.000
_refine_ls_structure_factor_coef Fsqd
_refine_ls_weighting_details 'w=1/[\s^2^(Fo^2^)+(0.0100P)^2^+20.0000P] where P=(Fo^2^+2Fc^2^)/3'
_refine_ls_weighting_scheme calc
_refine_ls_wR_factor_gt 0.1430
_refine_ls_wR_factor_ref 0.1663
_reflns_Friedel_coverage 0.000
_reflns_number_gt 7027
_reflns_number_total 11723
_reflns_threshold_expression 'I > 2\s(I)'
_cod_data_source_file c8cc05441j2.cif
_cod_data_source_block 3
_cod_depositor_comments 'Adding full bibliography for 7122193--7122195.cif.'
_cod_database_code 7122195
_shelx_shelxl_version_number 2016/6
_shelx_space_group_comment
;
The symmetry employed for this shelxl refinement is uniquely defined
by the following loop, which should always be used as a source of
symmetry information in preference to the above space-group names.
They are only intended as comments.
;
_shelx_estimated_absorpt_t_min 0.860
_shelx_estimated_absorpt_t_max 0.926

loop_
_space_group_symop_operation_xyz
'x, y, z'
'-x, y+1/2, -z+1/2'
'-x, -y, -z'
'x, -y-1/2, z-1/2'

loop_
_atom_site_label
_atom_site_type_symbol
_atom_site_fract_x
_atom_site_fract_y
_atom_site_fract_z
_atom_site_U_iso_or_equiv
_atom_site_adp_type
_atom_site_occupancy
_atom_site_site_symmetry_order
_atom_site_calc_flag
_atom_site_refinement_flags_posn
_atom_site_refinement_flags_adp
_atom_site_refinement_flags_occupancy
_atom_site_disorder_assembly
_atom_site_disorder_group
Ti1 Ti 0.65759(5) 0.72803(6) 0.44175(4) 0.0350(2) Uani 1 1 d . . . . .
Ti2 Ti 0.54928(5) 0.52263(5) 0.43946(4) 0.02975(19) Uani 1 1 d . . . . .
Ti3 Ti 0.33689(5) 0.41193(6) 0.44957(4) 0.0309(2) Uani 1 1 d . . . . .
O1 O 0.79499(18) 0.6085(2) 0.53873(14) 0.0340(7) Uani 1 1 d . . . . .
O2 O 0.78731(18) 0.7075(2) 0.46271(14) 0.0356(7) Uani 1 1 d . . . . .
O3 O 0.9362(2) 0.7668(2) 0.56794(17) 0.0485(9) Uani 1 1 d . . . . .
O4 O 1.0573(2) 0.7177(3) 0.53209(18) 0.0552(10) Uani 1 1 d . . . . .
O5 O 0.29024(18) 0.5362(2) 0.45429(15) 0.0358(7) Uani 1 1 d . . . . .
O6 O 0.38119(18) 0.5853(2) 0.53429(13) 0.0340(7) Uani 1 1 d . . . . .
O7 O 0.46317(18) 0.6186(2) 0.42279(14) 0.0350(7) Uani 1 1 d . . . . .
O8 O 0.52606(19) 0.7471(2) 0.43291(16) 0.0417(8) Uani 1 1 d . . . . .
O9 O 0.6653(2) 0.7140(2) 0.35988(15) 0.0446(8) Uani 1 1 d . . . . .
O10 O 0.6728(2) 0.8414(2) 0.44603(16) 0.0455(8) Uani 1 1 d . . . . .
O11 O 0.64300(17) 0.5970(2) 0.45380(13) 0.0317(7) Uani 1 1 d . . . . .
O12 O 0.54839(19) 0.4911(2) 0.35936(14) 0.0385(8) Uani 1 1 d . . . . .
O13 O 0.44677(17) 0.45748(19) 0.46285(13) 0.0297(7) Uani 1 1 d . . . . .
O14 O 0.35639(18) 0.2897(2) 0.46219(14) 0.0357(7) Uani 1 1 d . . . . .
O15 O 0.31056(19) 0.4105(2) 0.36623(14) 0.0406(8) Uani 1 1 d . . . . .
N1 N 0.8499(3) 0.3346(3) 0.2850(2) 0.0520(12) Uani 1 1 d . . . . .
C1 C 0.8757(3) 0.3976(3) 0.3304(2) 0.0413(12) Uani 1 1 d . . . . .
C2 C 0.8161(3) 0.4389(3) 0.3648(2) 0.0458(13) Uani 1 1 d . . . . .
H2 H 0.758091 0.423651 0.358253 0.055 Uiso 1 1 calc R U . . .
C3 C 0.8418(3) 0.5018(3) 0.4082(2) 0.0422(12) Uani 1 1 d . . . . .
H3 H 0.800785 0.528084 0.430650 0.051 Uiso 1 1 calc R U . . .
C4 C 0.9283(3) 0.5269(3) 0.4193(2) 0.0356(10) Uani 1 1 d . . . . .
C5 C 0.9873(3) 0.4838(3) 0.3858(2) 0.0412(12) Uani 1 1 d . . . . .
H5 H 1.045460 0.498057 0.392873 0.049 Uiso 1 1 calc R U . . .
C6 C 0.9624(3) 0.4209(3) 0.3427(2) 0.0472(13) Uani 1 1 d . . . . .
H6 H 1.003834 0.393467 0.321348 0.057 Uiso 1 1 calc R U . . .
C7 C 0.9014(4) 0.3193(4) 0.2341(3) 0.0517(14) Uani 1 1 d . . . . .
C8 C 0.9301(4) 0.3862(4) 0.2002(3) 0.0629(17) Uani 1 1 d . . . . .
H8 H 0.913275 0.441721 0.208749 0.075 Uiso 1 1 calc R U . . .
C9 C 0.9841(5) 0.3716(5) 0.1534(3) 0.079(2) Uani 1 1 d . . . . .
H9 H 1.004320 0.417651 0.131414 0.094 Uiso 1 1 calc R U . . .
C10 C 1.0077(5) 0.2910(5) 0.1391(3) 0.081(2) Uani 1 1 d . . . . .
H10 H 1.044173 0.281422 0.107774 0.097 Uiso 1 1 calc R U . . .
C11 C 0.9772(5) 0.2245(5) 0.1714(3) 0.0757(19) Uani 1 1 d . . . . .
H11 H 0.992177 0.168983 0.161221 0.091 Uiso 1 1 calc R U . . .
C12 C 0.9247(4) 0.2373(4) 0.2189(3) 0.0644(16) Uani 1 1 d . . . . .
H12 H 0.904940 0.190818 0.240643 0.077 Uiso 1 1 calc R U . . .
C13 C 0.7803(3) 0.2784(3) 0.2928(3) 0.0486(13) Uani 1 1 d . . . . .
C14 C 0.7670(4) 0.2473(4) 0.3521(3) 0.0556(15) Uani 1 1 d . . . . .
H14 H 0.804172 0.262811 0.387367 0.067 Uiso 1 1 calc R U . . .
C15 C 0.6985(4) 0.1935(4) 0.3588(3) 0.0701(18) Uani 1 1 d . . . . .
H15 H 0.688701 0.173730 0.398801 0.084 Uiso 1 1 calc R U . . .
C16 C 0.6449(5) 0.1689(5) 0.3067(3) 0.083(2) Uani 1 1 d . . . . .
H16 H 0.599236 0.131918 0.311367 0.100 Uiso 1 1 calc R U . . .
C17 C 0.6583(4) 0.1989(5) 0.2474(3) 0.080(2) Uani 1 1 d . . . . .
H17 H 0.622027 0.181796 0.212086 0.096 Uiso 1 1 calc R U . . .
C18 C 0.7256(4) 0.2540(4) 0.2406(3) 0.0612(16) Uani 1 1 d . . . . .
H18 H 0.734164 0.274881 0.200676 0.073 Uiso 1 1 calc R U . . .
C19 C 0.9632(3) 0.5950(3) 0.4620(2) 0.0354(10) Uani 1 1 d . . . . .
C20 C 0.9238(3) 0.6504(3) 0.4972(2) 0.0345(10) Uani 1 1 d . . . . .
C21 C 0.8276(3) 0.6559(3) 0.5000(2) 0.0306(10) Uani 1 1 d . . . . .
C22 C 0.9800(3) 0.7140(3) 0.5333(2) 0.0382(11) Uani 1 1 d . . . . .
C23 C 0.9889(4) 0.8336(4) 0.6030(3) 0.0672(18) Uani 1 1 d . . . . .
C24 C 0.9368(4) 0.8626(5) 0.6559(3) 0.079(2) Uani 1 1 d . . . . .
C25 C 1.0048(6) 0.9044(5) 0.5557(4) 0.114(3) Uani 1 1 d . . . . .
C26 C 0.3120(3) 0.6857(3) 0.4639(2) 0.0357(11) Uani 1 1 d . . . . .
C27 C 0.2311(3) 0.7207(3) 0.4684(2) 0.0461(13) Uani 1 1 d . . . . .
H27 H 0.187281 0.687059 0.481924 0.055 Uiso 1 1 calc R U . . .
C28 C 0.2152(3) 0.8057(4) 0.4528(3) 0.0550(15) Uani 1 1 d . . . . .
H28 H 0.160909 0.828986 0.456381 0.066 Uiso 1 1 calc R U . . .
C29 C 0.2791(3) 0.8558(4) 0.4322(3) 0.0546(14) Uani 1 1 d . . . . .
H29 H 0.268102 0.912779 0.421812 0.066 Uiso 1 1 calc R U . . .
C30 C 0.3602(3) 0.8212(3) 0.4269(2) 0.0467(13) Uani 1 1 d . . . . .
H30 H 0.403615 0.855254 0.413186 0.056 Uiso 1 1 calc R U . . .
C31 C 0.3767(3) 0.7365(3) 0.4420(2) 0.0353(10) Uani 1 1 d . . . . .
C32 C 0.3290(3) 0.5955(3) 0.4851(2) 0.0327(10) Uani 1 1 d . . . . .
C33 C 0.4621(3) 0.6985(3) 0.4322(2) 0.0345(11) Uani 1 1 d . . . . .
C34 C 0.6792(4) 0.6532(4) 0.3119(2) 0.0619(16) Uani 1 1 d . . . . .
C35 C 0.6125(5) 0.6721(6) 0.2560(3) 0.102(3) Uani 1 1 d . . . . .
C36 C 0.7726(5) 0.6621(5) 0.2944(3) 0.089(2) Uani 1 1 d . . . . .
C37 C 0.6804(5) 0.9120(4) 0.4042(4) 0.088(2) Uani 1 1 d . . . . .
C38 C 0.6086(6) 0.9761(6) 0.4172(6) 0.150(5) Uani 1 1 d . . . . .
C39 C 0.7697(6) 0.9459(6) 0.4166(5) 0.133(4) Uani 1 1 d . . . . .
C40 C 0.5534(17) 0.4265(11) 0.3131(6) 0.103(7) Uani 0.68(2) 1 d . . P A 1
C41 C 0.5726(16) 0.4553(10) 0.2522(5) 0.138(9) Uani 0.68(2) 1 d . U P A 1
C42 C 0.5159(15) 0.3520(10) 0.3267(7) 0.133(8) Uani 0.68(2) 1 d . . P A 1
C40A C 0.5034(11) 0.4294(18) 0.3127(10) 0.044(6) Uani 0.32(2) 1 d . U P A 2
C41A C 0.469(2) 0.4704(16) 0.2576(10) 0.101(14) Uani 0.32(2) 1 d . . P A 2
C42A C 0.575(3) 0.372(3) 0.302(3) 0.153(18) Uani 0.32(2) 1 d . U P A 2
C43 C 0.3637(3) 0.2268(3) 0.4118(2) 0.0458(12) Uani 1 1 d . . . . .
C44 C 0.2809(4) 0.1727(4) 0.4040(3) 0.0683(18) Uani 1 1 d . . . . .
C45 C 0.4455(4) 0.1742(4) 0.4279(3) 0.0716(19) Uani 1 1 d . . . . .
C46 C 0.2584(6) 0.4216(5) 0.3086(3) 0.103(3) Uani 1 1 d . . . . .
C47 C 0.1889(6) 0.3676(8) 0.3003(5) 0.158(5) Uani 1 1 d . . . . .
C48 C 0.2316(11) 0.5135(6) 0.3012(5) 0.202(7) Uani 1 1 d . U . . .

loop_
_atom_site_aniso_label
_atom_site_aniso_U_11
_atom_site_aniso_U_22
_atom_site_aniso_U_33
_atom_site_aniso_U_23
_atom_site_aniso_U_13
_atom_site_aniso_U_12
Ti1 0.0294(4) 0.0425(5) 0.0336(5) 0.0068(4) 0.0062(3) -0.0026(4)
Ti2 0.0236(4) 0.0419(5) 0.0244(4) 0.0000(4) 0.0057(3) -0.0024(3)
Ti3 0.0240(4) 0.0437(5) 0.0255(4) 0.0012(4) 0.0048(3) -0.0050(4)
O1 0.0279(15) 0.0438(19) 0.0309(17) 0.0033(14) 0.0054(13) -0.0055(14)
O2 0.0305(16) 0.043(2) 0.0336(17) 0.0059(15) 0.0055(13) -0.0054(14)
O3 0.0375(18) 0.052(2) 0.057(2) -0.0197(18) 0.0098(16) -0.0067(16)
O4 0.0309(18) 0.072(3) 0.064(2) -0.021(2) 0.0104(16) -0.0146(18)
O5 0.0269(15) 0.0408(19) 0.0396(18) 0.0028(15) 0.0026(13) -0.0024(14)
O6 0.0291(15) 0.047(2) 0.0265(16) -0.0009(14) 0.0039(13) 0.0000(14)
O7 0.0267(15) 0.041(2) 0.0371(18) 0.0020(15) 0.0034(13) -0.0006(14)
O8 0.0301(17) 0.046(2) 0.050(2) 0.0072(16) 0.0062(15) -0.0018(15)
O9 0.0406(18) 0.059(2) 0.0341(18) 0.0108(17) 0.0042(15) -0.0065(17)
O10 0.0429(19) 0.042(2) 0.051(2) 0.0118(17) 0.0052(16) -0.0034(16)
O11 0.0255(15) 0.0431(19) 0.0273(16) 0.0003(14) 0.0070(12) -0.0027(13)
O12 0.0394(17) 0.051(2) 0.0256(16) -0.0028(15) 0.0058(14) -0.0052(15)
O13 0.0227(14) 0.0406(18) 0.0267(16) -0.0017(13) 0.0072(12) -0.0036(13)
O14 0.0324(16) 0.0436(19) 0.0321(17) -0.0009(15) 0.0076(13) -0.0036(14)
O15 0.0380(17) 0.054(2) 0.0298(17) 0.0026(16) 0.0009(13) -0.0129(16)
N1 0.060(3) 0.047(3) 0.051(3) -0.013(2) 0.016(2) -0.014(2)
C1 0.045(3) 0.040(3) 0.040(3) -0.004(2) 0.010(2) -0.006(2)
C2 0.036(3) 0.050(3) 0.051(3) -0.005(3) 0.002(2) -0.004(2)
C3 0.036(3) 0.047(3) 0.045(3) -0.005(2) 0.010(2) -0.001(2)
C4 0.037(2) 0.037(3) 0.034(3) 0.002(2) 0.007(2) 0.000(2)
C5 0.034(2) 0.044(3) 0.046(3) -0.004(2) 0.009(2) -0.003(2)
C6 0.050(3) 0.043(3) 0.051(3) -0.010(3) 0.017(2) -0.001(2)
C7 0.062(3) 0.046(3) 0.049(3) -0.013(3) 0.013(3) -0.008(3)
C8 0.089(4) 0.051(4) 0.053(4) -0.010(3) 0.024(3) -0.014(3)
C9 0.100(5) 0.078(5) 0.061(4) -0.009(4) 0.021(4) -0.021(4)
C10 0.091(5) 0.094(6) 0.060(4) -0.025(4) 0.020(4) -0.008(5)
C11 0.091(5) 0.067(5) 0.070(5) -0.026(4) 0.014(4) 0.008(4)
C12 0.083(4) 0.053(4) 0.059(4) -0.009(3) 0.014(3) 0.001(3)
C13 0.053(3) 0.041(3) 0.052(3) -0.004(3) 0.005(3) -0.004(3)
C14 0.057(3) 0.053(4) 0.055(4) 0.000(3) -0.002(3) -0.007(3)
C15 0.080(4) 0.071(4) 0.058(4) 0.010(3) 0.001(3) -0.024(4)
C16 0.086(5) 0.080(5) 0.081(5) 0.005(4) 0.001(4) -0.044(4)
C17 0.081(5) 0.089(5) 0.067(5) -0.005(4) -0.005(4) -0.035(4)
C18 0.070(4) 0.065(4) 0.047(3) -0.002(3) 0.001(3) -0.016(3)
C19 0.037(2) 0.036(3) 0.034(3) 0.002(2) 0.006(2) -0.002(2)
C20 0.031(2) 0.040(3) 0.033(3) 0.003(2) 0.0080(19) -0.008(2)
C21 0.031(2) 0.034(3) 0.028(2) -0.003(2) 0.0072(19) -0.006(2)
C22 0.032(2) 0.043(3) 0.040(3) -0.002(2) 0.006(2) -0.006(2)
C23 0.058(4) 0.063(4) 0.082(5) -0.040(4) 0.013(3) -0.022(3)
C24 0.070(4) 0.086(5) 0.083(5) -0.045(4) 0.014(4) -0.004(4)
C25 0.164(9) 0.058(5) 0.128(7) -0.017(5) 0.055(6) -0.050(5)
C26 0.030(2) 0.046(3) 0.031(2) -0.001(2) 0.0024(19) 0.002(2)
C27 0.034(3) 0.053(3) 0.053(3) 0.004(3) 0.012(2) 0.002(2)
C28 0.038(3) 0.063(4) 0.066(4) 0.006(3) 0.013(3) 0.012(3)
C29 0.051(3) 0.046(3) 0.066(4) 0.004(3) 0.005(3) 0.012(3)
C30 0.040(3) 0.049(3) 0.050(3) 0.008(3) 0.004(2) -0.002(2)
C31 0.031(2) 0.040(3) 0.034(3) 0.005(2) 0.0013(19) 0.001(2)
C32 0.023(2) 0.042(3) 0.035(3) 0.003(2) 0.0140(19) -0.001(2)
C33 0.030(2) 0.045(3) 0.029(2) 0.007(2) 0.0036(19) 0.001(2)
C34 0.066(4) 0.091(5) 0.030(3) -0.005(3) 0.012(3) -0.011(3)
C35 0.088(5) 0.173(9) 0.042(4) 0.008(5) -0.010(4) -0.011(5)
C36 0.073(4) 0.123(7) 0.080(5) 0.016(5) 0.043(4) 0.010(4)
C37 0.096(5) 0.057(4) 0.111(6) 0.029(4) 0.016(5) -0.017(4)
C38 0.111(7) 0.080(6) 0.259(14) 0.078(8) 0.013(8) 0.027(6)
C39 0.088(6) 0.110(7) 0.209(11) 0.050(7) 0.044(7) -0.034(5)
C40 0.17(2) 0.085(10) 0.059(8) -0.041(7) 0.048(11) -0.056(13)
C41 0.27(2) 0.117(12) 0.038(6) -0.020(7) 0.044(10) -0.016(13)
C42 0.205(18) 0.084(11) 0.126(12) -0.063(9) 0.097(12) -0.071(11)
C40A 0.023(8) 0.080(15) 0.031(9) -0.003(8) 0.014(7) 0.006(8)
C41A 0.17(3) 0.089(18) 0.034(12) 0.004(11) -0.050(15) -0.013(18)
C42A 0.10(2) 0.15(3) 0.21(4) -0.10(3) -0.01(2) 0.02(2)
C43 0.047(3) 0.051(3) 0.042(3) -0.015(3) 0.011(2) -0.001(2)
C44 0.068(4) 0.075(4) 0.062(4) -0.022(3) 0.011(3) -0.031(3)
C45 0.070(4) 0.084(5) 0.061(4) -0.015(4) 0.012(3) 0.033(4)
C46 0.139(7) 0.091(6) 0.064(5) 0.016(4) -0.057(5) -0.011(5)
C47 0.105(7) 0.211(12) 0.141(9) -0.033(9) -0.069(7) -0.012(8)
C48 0.386(18) 0.085(7) 0.108(8) 0.027(6) -0.103(10) 0.036(9)

loop_
_atom_type_symbol
_atom_type_description
_atom_type_scat_dispersion_real
_atom_type_scat_dispersion_imag
_atom_type_scat_source
C C 0.0033 0.0016 'International Tables Vol C Tables 4.2.6.8 and 6.1.1.4'
H H 0.0000 0.0000 'International Tables Vol C Tables 4.2.6.8 and 6.1.1.4'
N N 0.0061 0.0033 'International Tables Vol C Tables 4.2.6.8 and 6.1.1.4'
O O 0.0106 0.0060 'International Tables Vol C Tables 4.2.6.8 and 6.1.1.4'
Ti Ti 0.2776 0.4457 'International Tables Vol C Tables 4.2.6.8 and 6.1.1.4'

loop_
_geom_angle_atom_site_label_1
_geom_angle_atom_site_label_2
_geom_angle_atom_site_label_3
_geom_angle
_geom_angle_site_symmetry_1
_geom_angle_site_symmetry_3
O9 Ti1 O10 98.69(16) . .
O9 Ti1 O2 91.65(14) . .
O10 Ti1 O2 91.27(14) . .
O9 Ti1 O8 95.51(14) . .
O10 Ti1 O8 89.21(14) . .
O2 Ti1 O8 172.66(13) . .
O9 Ti1 O11 91.02(14) . .
O10 Ti1 O11 170.07(14) . .
O2 Ti1 O11 86.34(12) . .
O8 Ti1 O11 91.95(12) . .
O9 Ti1 O14 165.10(15) . 3_666
O10 Ti1 O14 96.21(15) . 3_666
O2 Ti1 O14 88.07(12) . 3_666
O8 Ti1 O14 84.60(12) . 3_666
O11 Ti1 O14 74.09(12) . 3_666
O9 Ti1 Ti3 128.97(12) . 3_666
O10 Ti1 Ti3 130.73(12) . 3_666
O2 Ti1 Ti3 77.37(9) . 3_666
O8 Ti1 Ti3 96.81(9) . 3_666
O11 Ti1 Ti3 39.35(8) . 3_666
O14 Ti1 Ti3 36.67(9) 3_666 3_666
O12 Ti2 O11 105.04(14) . .
O12 Ti2 O13 99.73(13) . .
O11 Ti2 O13 155.23(12) . .
O12 Ti2 O7 95.69(14) . .
O11 Ti2 O7 93.38(13) . .
O13 Ti2 O7 83.68(12) . .
O12 Ti2 O6 89.06(14) . 3_666
O11 Ti2 O6 95.00(13) . 3_666
O13 Ti2 O6 85.71(12) . 3_666
O7 Ti2 O6 168.97(12) . 3_666
O12 Ti2 O13 172.28(14) . 3_666
O11 Ti2 O13 78.62(12) . 3_666
O13 Ti2 O13 76.85(12) . 3_666
O7 Ti2 O13 90.83(12) . 3_666
O6 Ti2 O13 83.81(12) 3_666 3_666
O12 Ti2 Ti3 143.22(10) . 3_666
O11 Ti2 Ti3 42.74(9) . 3_666
O13 Ti2 Ti3 113.82(9) . 3_666
O7 Ti2 Ti3 102.32(9) . 3_666
O6 Ti2 Ti3 79.27(9) 3_666 3_666
O13 Ti2 Ti3 37.86(7) 3_666 3_666
O12 Ti2 Ti2 138.77(11) . 3_666
O11 Ti2 Ti2 115.94(10) . 3_666
O13 Ti2 Ti2 39.46(8) . 3_666
O7 Ti2 Ti2 86.61(9) . 3_666
O6 Ti2 Ti2 83.28(9) 3_666 3_666
O13 Ti2 Ti2 37.39(8) 3_666 3_666
Ti3 Ti2 Ti2 74.73(3) 3_666 3_666
O15 Ti3 O13 105.82(13) . .
O15 Ti3 O14 98.11(15) . .
O13 Ti3 O14 103.21(13) . .
O15 Ti3 O11 173.52(14) . 3_666
O13 Ti3 O11 80.18(12) . 3_666
O14 Ti3 O11 77.87(13) . 3_666
O15 Ti3 O5 90.81(14) . .
O13 Ti3 O5 87.39(13) . .
O14 Ti3 O5 163.61(12) . .
O11 Ti3 O5 91.93(12) 3_666 .
O15 Ti3 O1 89.29(13) . 3_666
O13 Ti3 O1 159.04(13) . 3_666
O14 Ti3 O1 88.57(12) . 3_666
O11 Ti3 O1 85.55(11) 3_666 3_666
O5 Ti3 O1 77.77(12) . 3_666
O15 Ti3 Ti2 148.24(11) . 3_666
O13 Ti3 Ti2 44.02(9) . 3_666
O14 Ti3 Ti2 99.01(9) . 3_666
O11 Ti3 Ti2 38.20(8) 3_666 3_666
O5 Ti3 Ti2 79.81(9) . 3_666
O1 Ti3 Ti2 117.65(9) 3_666 3_666
O15 Ti3 Ti1 134.55(12) . 3_666
O13 Ti3 Ti1 101.50(10) . 3_666
O14 Ti3 Ti1 39.82(9) . 3_666
O11 Ti3 Ti1 40.11(9) 3_666 3_666
O5 Ti3 Ti1 126.34(9) . 3_666
O1 Ti3 Ti1 76.40(9) 3_666 3_666
Ti2 Ti3 Ti1 72.12(3) 3_666 3_666
C21 O1 Ti3 129.0(3) . 3_666
C21 O2 Ti1 131.1(3) . .
C22 O3 C23 115.2(4) . .
C32 O5 Ti3 124.4(3) . .
C32 O6 Ti2 127.1(3) . 3_666
C33 O7 Ti2 136.5(3) . .
C33 O8 Ti1 134.0(3) . .
C34 O9 Ti1 144.6(3) . .
C37 O10 Ti1 138.8(4) . .
Ti2 O11 Ti3 99.06(13) . 3_666
Ti2 O11 Ti1 133.41(15) . .
Ti3 O11 Ti1 100.54(13) 3_666 .
C40 O12 Ti2 150.4(8) . .
C40A O12 Ti2 140.3(9) . .
Ti3 O13 Ti2 155.36(17) . .
Ti3 O13 Ti2 98.12(12) . 3_666
Ti2 O13 Ti2 103.15(12) . 3_666
C43 O14 Ti3 125.5(3) . .
C43 O14 Ti1 130.2(3) . 3_666
Ti3 O14 Ti1 103.51(14) . 3_666
C46 O15 Ti3 156.6(5) . .
C1 N1 C13 121.4(4) . .
C1 N1 C7 119.4(4) . .
C13 N1 C7 118.6(4) . .
C2 C1 C6 117.6(5) . .
C2 C1 N1 121.5(4) . .
C6 C1 N1 120.9(4) . .
C3 C2 C1 121.1(5) . .
C3 C2 H2 119.5 . .
C1 C2 H2 119.5 . .
C2 C3 C4 121.3(5) . .
C2 C3 H3 119.3 . .
C4 C3 H3 119.3 . .
C5 C4 C3 116.9(4) . .
C5 C4 C19 116.5(4) . .
C3 C4 C19 126.6(4) . .
C6 C5 C4 122.2(5) . .
C6 C5 H5 118.9 . .
C4 C5 H5 118.9 . .
C5 C6 C1 120.9(5) . .
C5 C6 H6 119.6 . .
C1 C6 H6 119.6 . .
C8 C7 C12 118.6(5) . .
C8 C7 N1 120.5(5) . .
C12 C7 N1 120.9(5) . .
C7 C8 C9 120.4(6) . .
C7 C8 H8 119.8 . .
C9 C8 H8 119.8 . .
C10 C9 C8 120.8(7) . .
C10 C9 H9 119.6 . .
C8 C9 H9 119.6 . .
C11 C10 C9 118.9(7) . .
C11 C10 H10 120.6 . .
C9 C10 H10 120.6 . .
C10 C11 C12 121.5(7) . .
C10 C11 H11 119.2 . .
C12 C11 H11 119.2 . .
C11 C12 C7 119.8(6) . .
C11 C12 H12 120.1 . .
C7 C12 H12 120.1 . .
C18 C13 C14 119.6(5) . .
C18 C13 N1 119.6(5) . .
C14 C13 N1 120.8(5) . .
C15 C14 C13 120.0(5) . .
C15 C14 H14 120.0 . .
C13 C14 H14 120.0 . .
C16 C15 C14 120.1(6) . .
C16 C15 H15 120.0 . .
C14 C15 H15 120.0 . .
C15 C16 C17 120.3(6) . .
C15 C16 H16 119.8 . .
C17 C16 H16 119.8 . .
C18 C17 C16 119.8(6) . .
C18 C17 H17 120.1 . .
C16 C17 H17 120.1 . .
C13 C18 C17 120.2(6) . .
C13 C18 H18 119.9 . .
C17 C18 H18 119.9 . .
C20 C19 C4 131.0(4) . .
C19 C20 C22 116.4(4) . .
C19 C20 C21 125.1(4) . .
C22 C20 C21 118.4(4) . .
O1 C21 O2 125.9(4) . .
O1 C21 C20 117.6(4) . .
O2 C21 C20 116.6(4) . .
O4 C22 O3 123.1(4) . .
O4 C22 C20 123.8(4) . .
O3 C22 C20 113.1(4) . .
O3 C23 C24 105.8(5) . .
O3 C23 C25 107.3(5) . .
C24 C23 C25 113.8(6) . .
C27 C26 C31 119.3(5) . .
C27 C26 C32 119.0(4) . .
C31 C26 C32 121.6(4) . .
C28 C27 C26 120.3(5) . .
C28 C27 H27 119.9 . .
C26 C27 H27 119.9 . .
C29 C28 C27 120.4(5) . .
C29 C28 H28 119.8 . .
C27 C28 H28 119.8 . .
C28 C29 C30 119.9(5) . .
C28 C29 H29 120.1 . .
C30 C29 H29 120.1 . .
C31 C30 C29 120.3(5) . .
C31 C30 H30 119.9 . .
C29 C30 H30 119.9 . .
C30 C31 C26 119.9(4) . .
C30 C31 C33 119.9(4) . .
C26 C31 C33 120.2(4) . .
O5 C32 O6 124.9(4) . .
O5 C32 C26 118.7(4) . .
O6 C32 C26 116.4(4) . .
O8 C33 O7 125.4(4) . .
O8 C33 C31 118.4(4) . .
O7 C33 C31 116.2(4) . .
O9 C34 C35 106.6(6) . .
O9 C34 C36 109.1(5) . .
C35 C34 C36 112.2(5) . .
O10 C37 C39 107.6(6) . .
O10 C37 C38 106.4(6) . .
C39 C37 C38 114.6(8) . .
C42 C40 O12 114.3(12) . .
C42 C40 C41 127.0(12) . .
O12 C40 C41 115.7(13) . .
C41A C40A O12 112(2) . .
C41A C40A C42A 113(3) . .
O12 C40A C42A 100.8(19) . .
O14 C43 C45 108.9(4) . .
O14 C43 C44 108.7(4) . .
C45 C43 C44 113.5(5) . .
C47 C46 O15 114.4(7) . .
C47 C46 C48 111.7(10) . .
O15 C46 C48 109.8(7) . .

loop_
_geom_bond_atom_site_label_1
_geom_bond_atom_site_label_2
_geom_bond_distance
_geom_bond_site_symmetry_2
Ti1 O9 1.768(3) .
Ti1 O10 1.790(3) .
Ti1 O2 2.047(3) .
Ti1 O8 2.058(3) .
Ti1 O11 2.081(3) .
Ti1 O14 2.091(3) 3_666
Ti1 Ti3 3.1748(12) 3_666
Ti2 O12 1.769(3) .
Ti2 O11 1.866(3) .
Ti2 O13 1.998(3) .
Ti2 O7 2.019(3) .
Ti2 O6 2.051(3) 3_666
Ti2 O13 2.091(3) 3_666
Ti2 Ti3 2.9792(11) 3_666
Ti2 Ti2 3.2040(15) 3_666
Ti3 O15 1.774(3) .
Ti3 O13 1.847(3) .
Ti3 O14 1.950(3) .
Ti3 O11 2.047(3) 3_666
Ti3 O5 2.081(3) .
Ti3 O1 2.116(3) 3_666
O1 C21 1.253(5) .
O2 C21 1.252(5) .
O3 C22 1.337(6) .
O3 C23 1.480(6) .
O4 C22 1.207(5) .
O5 C32 1.252(5) .
O6 C32 1.266(5) .
O7 C33 1.266(5) .
O8 C33 1.251(5) .
O9 C34 1.425(7) .
O10 C37 1.429(7) .
O12 C40 1.417(14) .
O12 C40A 1.50(2) .
O14 C43 1.466(6) .
O15 C46 1.407(7) .
N1 C1 1.408(6) .
N1 C13 1.417(6) .
N1 C7 1.428(6) .
C1 C2 1.396(7) .
C1 C6 1.395(7) .
C2 C3 1.381(7) .
C2 H2 0.9300 .
C3 C4 1.399(6) .
C3 H3 0.9300 .
C4 C5 1.391(6) .
C4 C19 1.466(6) .
C5 C6 1.372(7) .
C5 H5 0.9300 .
C6 H6 0.9300 .
C7 C8 1.370(8) .
C7 C12 1.381(8) .
C8 C9 1.385(8) .
C8 H8 0.9300 .
C9 C10 1.356(9) .
C9 H9 0.9300 .
C10 C11 1.358(9) .
C10 H10 0.9300 .
C11 C12 1.375(8) .
C11 H11 0.9300 .
C12 H12 0.9300 .
C13 C18 1.381(7) .
C13 C14 1.386(7) .
C14 C15 1.376(8) .
C14 H14 0.9300 .
C15 C16 1.370(8) .
C15 H15 0.9300 .
C16 C17 1.379(9) .
C16 H16 0.9300 .
C17 C18 1.374(8) .
C17 H17 0.9300 .
C18 H18 0.9300 .
C19 C20 1.333(6) .
C20 C22 1.484(6) .
C20 C21 1.507(6) .
C23 C24 1.519(8) .
C23 C25 1.532(10) .
C26 C27 1.385(6) .
C26 C31 1.399(6) .
C26 C32 1.497(7) .
C27 C28 1.386(7) .
C27 H27 0.9300 .
C28 C29 1.372(7) .
C28 H28 0.9300 .
C29 C30 1.388(7) .
C29 H29 0.9300 .
C30 C31 1.381(7) .
C30 H30 0.9300 .
C31 C33 1.490(6) .
C34 C35 1.522(9) .
C34 C36 1.543(8) .
C37 C39 1.485(11) .
C37 C38 1.546(12) .
C40 C42 1.35(2) .
C40 C41 1.429(18) .
C40A C41A 1.39(3) .
C40A C42A 1.47(5) .
C43 C45 1.526(8) .
C43 C44 1.536(7) .
C46 C47 1.370(12) .
C46 C48 1.499(12) .

loop_
_geom_torsion_atom_site_label_1
_geom_torsion_atom_site_label_2
_geom_torsion_atom_site_label_3
_geom_torsion_atom_site_label_4
_geom_torsion
_geom_torsion_site_symmetry_1
_geom_torsion_site_symmetry_4
O10 Ti1 O9 C34 162.2(6) . .
O2 Ti1 O9 C34 70.7(6) . .
O8 Ti1 O9 C34 -107.7(6) . .
O11 Ti1 O9 C34 -15.7(6) . .
O14 Ti1 O9 C34 -18.0(9) 3_666 .
Ti3 Ti1 O9 C34 -4.3(6) 3_666 .
O9 Ti1 O10 C37 6.6(6) . .
O2 Ti1 O10 C37 98.5(6) . .
O8 Ti1 O10 C37 -88.8(6) . .
O14 Ti1 O10 C37 -173.3(6) 3_666 .
Ti3 Ti1 O10 C37 172.9(5) 3_666 .
O12 Ti2 O11 Ti3 -158.65(14) . 3_666
O13 Ti2 O11 Ti3 22.3(4) . 3_666
O7 Ti2 O11 Ti3 104.53(13) . 3_666
O6 Ti2 O11 Ti3 -68.29(13) 3_666 3_666
O13 Ti2 O11 Ti3 14.36(12) 3_666 3_666
Ti2 Ti2 O11 Ti3 16.66(15) 3_666 3_666
O12 Ti2 O11 Ti1 87.4(2) . .
O13 Ti2 O11 Ti1 -91.7(4) . .
O7 Ti2 O11 Ti1 -9.4(2) . .
O6 Ti2 O11 Ti1 177.8(2) 3_666 .
O13 Ti2 O11 Ti1 -99.6(2) 3_666 .
Ti3 Ti2 O11 Ti1 -113.9(2) 3_666 .
Ti2 Ti2 O11 Ti1 -97.29(19) 3_666 .
O11 Ti2 O12 C40 119(2) . .
O13 Ti2 O12 C40 -61(2) . .
O7 Ti2 O12 C40 -145(2) . .
O6 Ti2 O12 C40 25(2) 3_666 .
Ti3 Ti2 O12 C40 95(2) 3_666 .
Ti2 Ti2 O12 C40 -54(2) 3_666 .
O11 Ti2 O12 C40A 172.3(13) . .
O13 Ti2 O12 C40A -8.1(13) . .
O7 Ti2 O12 C40A -92.7(13) . .
O6 Ti2 O12 C40A 77.4(13) 3_666 .
Ti3 Ti2 O12 C40A 147.9(13) 3_666 .
Ti2 Ti2 O12 C40A -1.3(14) 3_666 .
O15 Ti3 O13 Ti2 18.5(4) . .
O14 Ti3 O13 Ti2 121.1(4) . .
O11 Ti3 O13 Ti2 -164.0(4) 3_666 .
O5 Ti3 O13 Ti2 -71.6(4) . .
O1 Ti3 O13 Ti2 -116.2(4) 3_666 .
Ti2 Ti3 O13 Ti2 -149.6(5) 3_666 .
Ti1 Ti3 O13 Ti2 161.8(4) 3_666 .
O15 Ti3 O13 Ti2 168.12(14) . 3_666
O14 Ti3 O13 Ti2 -89.35(14) . 3_666
O11 Ti3 O13 Ti2 -14.40(12) 3_666 3_666
O5 Ti3 O13 Ti2 78.02(13) . 3_666
O1 Ti3 O13 Ti2 33.4(4) 3_666 3_666
Ti1 Ti3 O13 Ti2 -48.58(11) 3_666 3_666
O13 Ti3 O15 C46 -136.5(10) . .
O14 Ti3 O15 C46 117.2(11) . .
O5 Ti3 O15 C46 -49.0(11) . .
O1 Ti3 O15 C46 28.8(11) 3_666 .
Ti2 Ti3 O15 C46 -120.7(10) 3_666 .
Ti1 Ti3 O15 C46 98.8(11) 3_666 .
C13 N1 C1 C2 -33.8(8) . .
C7 N1 C1 C2 154.5(5) . .
C13 N1 C1 C6 146.0(5) . .
C7 N1 C1 C6 -25.7(8) . .
C6 C1 C2 C3 1.5(8) . .
N1 C1 C2 C3 -178.6(5) . .
C1 C2 C3 C4 0.3(8) . .
C2 C3 C4 C5 -1.8(7) . .
C2 C3 C4 C19 177.2(5) . .
C3 C4 C5 C6 1.5(7) . .
C19 C4 C5 C6 -177.6(5) . .
C4 C5 C6 C1 0.2(8) . .
C2 C1 C6 C5 -1.8(8) . .
N1 C1 C6 C5 178.4(5) . .
C1 N1 C7 C8 -47.3(8) . .
C13 N1 C7 C8 140.8(6) . .
C1 N1 C7 C12 131.5(6) . .
C13 N1 C7 C12 -40.5(8) . .
C12 C7 C8 C9 -2.5(9) . .
N1 C7 C8 C9 176.3(6) . .
C7 C8 C9 C10 1.6(11) . .
C8 C9 C10 C11 0.3(11) . .
C9 C10 C11 C12 -1.4(11) . .
C10 C11 C12 C7 0.5(11) . .
C8 C7 C12 C11 1.4(9) . .
N1 C7 C12 C11 -177.4(6) . .
C1 N1 C13 C18 143.3(6) . .
C7 N1 C13 C18 -44.9(8) . .
C1 N1 C13 C14 -37.1(8) . .
C7 N1 C13 C14 134.7(6) . .
C18 C13 C14 C15 -1.0(9) . .
N1 C13 C14 C15 179.4(5) . .
C13 C14 C15 C16 1.6(10) . .
C14 C15 C16 C17 -0.9(12) . .
C15 C16 C17 C18 -0.4(12) . .
C14 C13 C18 C17 -0.2(9) . .
N1 C13 C18 C17 179.4(6) . .
C16 C17 C18 C13 1.0(11) . .
C5 C4 C19 C20 175.6(5) . .
C3 C4 C19 C20 -3.4(8) . .
C4 C19 C20 C22 -177.5(5) . .
C4 C19 C20 C21 -1.1(8) . .
Ti3 O1 C21 O2 6.2(7) 3_666 .
Ti3 O1 C21 C20 -173.1(3) 3_666 .
Ti1 O2 C21 O1 -7.1(7) . .
Ti1 O2 C21 C20 172.2(3) . .
C19 C20 C21 O1 86.6(6) . .
C22 C20 C21 O1 -97.0(5) . .
C19 C20 C21 O2 -92.8(6) . .
C22 C20 C21 O2 83.6(5) . .
C23 O3 C22 O4 2.7(7) . .
C23 O3 C22 C20 -177.9(5) . .
C19 C20 C22 O4 0.1(7) . .
C21 C20 C22 O4 -176.6(5) . .
C19 C20 C22 O3 -179.4(4) . .
C21 C20 C22 O3 3.9(6) . .
C22 O3 C23 C24 -159.3(5) . .
C22 O3 C23 C25 78.8(6) . .
C31 C26 C27 C28 -1.6(8) . .
C32 C26 C27 C28 176.0(5) . .
C26 C27 C28 C29 0.7(9) . .
C27 C28 C29 C30 0.0(9) . .
C28 C29 C30 C31 0.4(8) . .
C29 C30 C31 C26 -1.3(8) . .
C29 C30 C31 C33 176.1(5) . .
C27 C26 C31 C30 1.9(7) . .
C32 C26 C31 C30 -175.6(4) . .
C27 C26 C31 C33 -175.5(4) . .
C32 C26 C31 C33 7.0(7) . .
Ti3 O5 C32 O6 -28.0(6) . .
Ti3 O5 C32 C26 153.3(3) . .
Ti2 O6 C32 O5 23.5(6) 3_666 .
Ti2 O6 C32 C26 -157.8(3) 3_666 .
C27 C26 C32 O5 67.2(6) . .
C31 C26 C32 O5 -115.3(5) . .
C27 C26 C32 O6 -111.6(5) . .
C31 C26 C32 O6 65.9(6) . .
Ti1 O8 C33 O7 -17.3(7) . .
Ti1 O8 C33 C31 164.0(3) . .
Ti2 O7 C33 O8 30.8(7) . .
Ti2 O7 C33 C31 -150.5(3) . .
C30 C31 C33 O8 25.5(7) . .
C26 C31 C33 O8 -157.2(4) . .
C30 C31 C33 O7 -153.4(4) . .
C26 C31 C33 O7 24.0(6) . .
Ti1 O9 C34 C35 135.9(5) . .
Ti1 O9 C34 C36 -102.7(6) . .
Ti1 O10 C37 C39 -113.7(7) . .
Ti1 O10 C37 C38 123.0(7) . .
Ti2 O12 C40 C42 36(4) . .
Ti2 O12 C40 C41 -161.8(12) . .
Ti2 O12 C40A C41A 127(2) . .
Ti2 O12 C40A C42A -113(3) . .
Ti3 O14 C43 C45 129.2(4) . .
Ti1 O14 C43 C45 -62.7(5) 3_666 .
Ti3 O14 C43 C44 -106.7(4) . .
Ti1 O14 C43 C44 61.4(5) 3_666 .
Ti3 O15 C46 C47 -66.5(14) . .
Ti3 O15 C46 C48 60.0(15) . .
